data_4518693
loop_
_publ_author_name
'Liu, Yawei'
'Li, Yanzhong'
'Wen, Yue'
'Su, Xianlong'
'Xu, Ming'
'Feng, Wei'
'Liu, Qian'
'Li, Fuyou'

_publ_section_title
;
 Significantly Enhanced Afterglow Brightness via Intramolecular Energy
 Transfer
;
_journal_name_full 'ACS Materials Letters'
_journal_page_first 713
_journal_page_last 720
_journal_paper_doi 10.1021/acsmaterialslett.1c00183
_journal_year 2021
_chemical_formula_sum 'C41 H32 B F2 N3 O S3'
_chemical_formula_weight 727.68
_space_group_crystal_system monoclinic
_space_group_IT_number 14
_space_group_name_Hall '-P 2ybc'
_space_group_name_H-M_alt 'P 1 21/c 1'
_atom_sites_solution_hydrogens geom
_audit_creation_method SHELXL-2016/6
_cell_angle_alpha 90
_cell_angle_beta 102.276(4)
_cell_angle_gamma 90
_cell_formula_units_Z 4
_cell_length_a 24.340(2)
_cell_length_b 11.3359(8)
_cell_length_c 12.7570(12)
_cell_measurement_reflns_used 1683
_cell_measurement_temperature 173(2)
_cell_measurement_theta_max 30.82
_cell_measurement_theta_min 4.59
_cell_volume 3439.4(5)
_computing_cell_refinement 'Bruker SAINT'
_computing_data_collection 'Bruker APEX2'
_computing_data_reduction 'Bruker SAINT'
_computing_molecular_graphics 'Bruker SHELXTL'
_computing_publication_material 'Bruker SHELXTL'
_computing_structure_refinement 'SHELXL-2016/6 (Sheldrick, 2016)'
_computing_structure_solution 'SHELXT 2014/5 (Sheldrick, 2014)'
_diffrn_ambient_temperature 173(2)
_diffrn_measured_fraction_theta_full 1.000
_diffrn_measured_fraction_theta_max 1.000
_diffrn_measurement_device_type 'Bruker APEX-II CCD'
_diffrn_measurement_method '\f and \w scans'
_diffrn_radiation_type GaK\a
_diffrn_radiation_wavelength 1.34138
_diffrn_reflns_av_R_equivalents 0.0543
_diffrn_reflns_av_unetI/netI 0.0277
_diffrn_reflns_Laue_measured_fraction_full 1.000
_diffrn_reflns_Laue_measured_fraction_max 1.000
_diffrn_reflns_limit_h_max 30
_diffrn_reflns_limit_h_min -30
_diffrn_reflns_limit_k_max 13
_diffrn_reflns_limit_k_min -14
_diffrn_reflns_limit_l_max 16
_diffrn_reflns_limit_l_min -16
_diffrn_reflns_number 69327
_diffrn_reflns_point_group_measured_fraction_full 1.000
_diffrn_reflns_point_group_measured_fraction_max 1.000
_diffrn_reflns_theta_full 53.594
_diffrn_reflns_theta_max 58.493
_diffrn_reflns_theta_min 3.233
_exptl_absorpt_coefficient_mu 1.562
_exptl_absorpt_correction_T_max 0.752
_exptl_absorpt_correction_T_min 0.548
_exptl_absorpt_correction_type multi-scan
_exptl_absorpt_process_details sadabs
_exptl_crystal_colour blue
_exptl_crystal_density_diffrn 1.405
_exptl_crystal_description sheet
_exptl_crystal_F_000 1512
_exptl_crystal_size_max 0.310
_exptl_crystal_size_mid 0.130
_exptl_crystal_size_min 0.020
_refine_diff_density_max 0.904
_refine_diff_density_min -0.570
_refine_diff_density_rms 0.056
_refine_ls_extinction_method none
_refine_ls_goodness_of_fit_ref 1.039
_refine_ls_hydrogen_treatment constr
_refine_ls_matrix_type full
_refine_ls_number_parameters 462
_refine_ls_number_reflns 7403
_refine_ls_number_restraints 6
_refine_ls_restrained_S_all 1.046
_refine_ls_R_factor_all 0.0471
_refine_ls_R_factor_gt 0.0410
_refine_ls_shift/su_max 0.002
_refine_ls_shift/su_mean 0.000
_refine_ls_structure_factor_coef Fsqd
_refine_ls_weighting_details 'w=1/[\s^2^(Fo^2^)+(0.0591P)^2^+2.5614P] where P=(Fo^2^+2Fc^2^)/3'
_refine_ls_weighting_scheme calc
_refine_ls_wR_factor_gt 0.1123
_refine_ls_wR_factor_ref 0.1174
_reflns_Friedel_coverage 0.000
_reflns_number_gt 6473
_reflns_number_total 7403
_reflns_threshold_expression 'I > 2\s(I)'
_cod_data_source_file tz1c00183_si_007.cif
_cod_data_source_block ga_91114ba_a
_cod_original_cell_volume 3439.3(5)
_cod_original_sg_symbol_H-M 'P 21/c'
_cod_database_code 4518693
_shelx_shelxl_version_number 2016/6
_shelx_space_group_comment
; 
The symmetry employed for this shelxl refinement is uniquely defined 
by the following loop, which should always be used as a source of 
symmetry information in preference to the above space-group names. 
They are only intended as comments. 
;
_shelx_estimated_absorpt_t_min 0.643
_shelx_estimated_absorpt_t_max 0.969

loop_
_space_group_symop_operation_xyz
'x, y, z'
'-x, y+1/2, -z+1/2'
'-x, -y, -z'
'x, -y-1/2, z-1/2'

loop_
_atom_site_label
_atom_site_type_symbol
_atom_site_fract_x
_atom_site_fract_y
_atom_site_fract_z
_atom_site_U_iso_or_equiv
_atom_site_adp_type
_atom_site_occupancy
_atom_site_site_symmetry_order
_atom_site_calc_flag
_atom_site_refinement_flags_posn
_atom_site_refinement_flags_adp
_atom_site_refinement_flags_occupancy
_atom_site_disorder_assembly
_atom_site_disorder_group
S1 S 0.25619(2) 0.57901(4) 0.57433(4) 0.02897(12) Uani 1 1 d . . . . .
S2 S 0.34613(2) 0.21613(4) 1.02506(4) 0.03474(13) Uani 1 1 d . . . . .
S3 S 1.01849(2) 0.38149(5) 0.86844(5) 0.03673(13) Uani 1 1 d . . . . .
B1 B 0.36839(8) 0.50090(17) 0.76024(15) 0.0208(4) Uani 1 1 d . . . . .
F1 F 0.32446(4) 0.42591(9) 0.71884(8) 0.0271(2) Uani 1 1 d . . . . .
F2 F 0.34906(5) 0.59826(9) 0.80806(9) 0.0300(2) Uani 1 1 d . . . . .
O1 O 0.92984(6) 0.58276(12) 0.79303(13) 0.0357(3) Uani 1 1 d . . . . .
N1 N 0.39722(6) 0.54395(12) 0.66930(11) 0.0193(3) Uani 1 1 d . . . . .
N2 N 0.41311(6) 0.43359(12) 0.84382(11) 0.0211(3) Uani 1 1 d . . . . .
N3 N 0.86028(7) -0.08973(15) 0.88193(16) 0.0385(4) Uani 1 1 d . . . . .
C1 C 0.37352(7) 0.59346(14) 0.57332(13) 0.0203(3) Uani 1 1 d . . . . .
C2 C 0.41643(7) 0.61581(16) 0.51568(14) 0.0244(3) Uani 1 1 d . . . . .
H2 H 0.411284 0.648719 0.445782 0.029 Uiso 1 1 calc R U . . .
C3 C 0.46641(7) 0.58137(15) 0.57907(14) 0.0231(3) Uani 1 1 d . . . . .
H3 H 0.502344 0.586712 0.561458 0.028 Uiso 1 1 calc R U . . .
C4 C 0.45502(7) 0.53649(14) 0.67530(13) 0.0210(3) Uani 1 1 d . . . . .
C5 C 0.49171(7) 0.48546(14) 0.76262(13) 0.0215(3) Uani 1 1 d . . . . .
C6 C 0.47053(7) 0.43382(15) 0.84605(14) 0.0222(3) Uani 1 1 d . . . . .
C7 C 0.49834(8) 0.37228(16) 0.93799(14) 0.0261(4) Uani 1 1 d . . . . .
H7 H 0.537760 0.360810 0.960381 0.031 Uiso 1 1 calc R U . . .
C8 C 0.45776(8) 0.33194(16) 0.98919(14) 0.0275(4) Uani 1 1 d . . . . .
H8 H 0.464030 0.285773 1.052772 0.033 Uiso 1 1 calc R U . . .
C9 C 0.40515(7) 0.37114(15) 0.93076(13) 0.0229(3) Uani 1 1 d . . . . .
C10 C 0.55281(7) 0.48387(15) 0.76532(13) 0.0222(3) Uani 1 1 d . . . . .
C11 C 0.58366(7) 0.37915(15) 0.78455(14) 0.0237(3) Uani 1 1 d . . . . .
H11 H 0.565134 0.307621 0.794710 0.028 Uiso 1 1 calc R U . . .
C12 C 0.64105(7) 0.37885(15) 0.78893(14) 0.0238(3) Uani 1 1 d . . . . .
H12 H 0.661399 0.306943 0.802103 0.029 Uiso 1 1 calc R U . . .
C13 C 0.66945(7) 0.48271(15) 0.77425(13) 0.0213(3) Uani 1 1 d . . . . .
C14 C 0.63836(7) 0.58693(15) 0.75230(14) 0.0225(3) Uani 1 1 d . . . . .
H14 H 0.656754 0.657944 0.740075 0.027 Uiso 1 1 calc R U . . .
C15 C 0.58092(7) 0.58766(15) 0.74820(14) 0.0231(3) Uani 1 1 d . . . . .
H15 H 0.560447 0.659276 0.733625 0.028 Uiso 1 1 calc R U . . .
C16 C 0.73115(7) 0.48146(14) 0.78423(14) 0.0218(3) Uani 1 1 d . . . . .
C17 C 0.76480(8) 0.41025(16) 0.86171(15) 0.0262(4) Uani 1 1 d . . . . .
H17 H 0.747576 0.362993 0.907168 0.031 Uiso 1 1 calc R U . . .
C18 C 0.82236(8) 0.40712(16) 0.87358(15) 0.0270(4) Uani 1 1 d . . . . .
H18 H 0.844244 0.359730 0.928371 0.032 Uiso 1 1 calc R U . . .
C19 C 0.84909(7) 0.47298(15) 0.80582(15) 0.0245(3) Uani 1 1 d . . . . .
C20 C 0.81564(7) 0.54543(16) 0.72960(15) 0.0262(4) Uani 1 1 d . . . . .
H20 H 0.832790 0.592447 0.683850 0.031 Uiso 1 1 calc R U . . .
C21 C 0.75758(7) 0.55008(15) 0.71935(14) 0.0249(3) Uani 1 1 d . . . . .
H21 H 0.735768 0.600789 0.667358 0.030 Uiso 1 1 calc R U . . .
C22 C 0.91076(7) 0.47008(16) 0.81556(15) 0.0263(4) Uani 1 1 d . . . . .
C23 C 0.94426(7) 0.37509(16) 0.84312(15) 0.0266(4) Uani 1 1 d . . . . .
C24 C 1.02760(9) 0.5383(2) 0.87138(19) 0.0394(5) Uani 1 1 d . . . . .
H24A H 1.021782 0.570079 0.940501 0.047 Uiso 1 1 calc R U . . .
H24B H 1.066322 0.558133 0.864711 0.047 Uiso 1 1 calc R U . . .
C25 C 0.98568(9) 0.5931(2) 0.77973(19) 0.0403(5) Uani 1 1 d . . . . .
H25A H 0.994864 0.677630 0.774157 0.048 Uiso 1 1 calc R U . . .
H25B H 0.988952 0.554235 0.711829 0.048 Uiso 1 1 calc R U . . .
C26 C 0.92346(7) 0.25404(16) 0.85371(15) 0.0259(4) Uani 1 1 d . . . . .
C27 C 0.94283(7) 0.18512(17) 0.94471(16) 0.0301(4) Uani 1 1 d . . . . .
H27 H 0.970246 0.216914 1.002037 0.036 Uiso 1 1 calc R U . . .
C28 C 0.92326(8) 0.07189(17) 0.95382(17) 0.0322(4) Uani 1 1 d . . . . .
H28 H 0.937803 0.027410 1.016708 0.039 Uiso 1 1 calc R U . . .
C29 C 0.88219(7) 0.02127(16) 0.87168(16) 0.0296(4) Uani 1 1 d . . . . .
C30 C 0.86358(8) 0.08978(17) 0.77922(16) 0.0306(4) Uani 1 1 d . . . . .
H30 H 0.836313 0.058406 0.721425 0.037 Uiso 1 1 calc R U . . .
C31 C 0.88433(8) 0.20225(16) 0.77097(16) 0.0288(4) Uani 1 1 d . . . . .
H31 H 0.871452 0.245584 0.706700 0.035 Uiso 1 1 calc R U . . .
C32 C 0.31542(7) 0.62557(14) 0.53108(13) 0.0214(3) Uani 1 1 d . . . . .
C33 C 0.29990(7) 0.70087(16) 0.44403(14) 0.0251(4) Uani 1 1 d . . . . .
H33 H 0.326116 0.737148 0.408651 0.030 Uiso 1 1 calc R U . . .
C34 C 0.24160(8) 0.71803(17) 0.41356(15) 0.0287(4) Uani 1 1 d . . . . .
H34 H 0.224199 0.766720 0.355299 0.034 Uiso 1 1 calc R U . . .
C35 C 0.21266(8) 0.65743(17) 0.47643(15) 0.0290(4) Uani 1 1 d . . . . .
H35 H 0.172879 0.658645 0.466912 0.035 Uiso 1 1 calc R U . . .
C36 C 0.35126(8) 0.34675(15) 0.95794(13) 0.0240(3) Uani 1 1 d . . . . .
C37 C 0.30086(8) 0.4165(2) 0.94333(14) 0.0335(4) Uani 1 1 d . U . . .
H37 H 0.295316 0.492130 0.910621 0.040 Uiso 1 1 calc R U . . .
C38 C 0.26022(8) 0.35092(18) 0.98741(16) 0.0333(4) Uani 1 1 d . . . . .
H38 H 0.223283 0.379375 0.985280 0.040 Uiso 1 1 calc R U . . .
C39 C 0.27851(8) 0.24621(18) 1.03184(16) 0.0325(4) Uani 1 1 d . . . . .
H39 H 0.255947 0.194621 1.063619 0.039 Uiso 1 1 calc R U . . .
C40 C 0.82490(10) -0.1435(2) 0.7882(2) 0.0467(5) Uani 1 1 d . . . . .
H40A H 0.792229 -0.092964 0.761775 0.070 Uiso 1 1 calc R U . . .
H40B H 0.812144 -0.220982 0.807510 0.070 Uiso 1 1 calc R U . . .
H40C H 0.846421 -0.152997 0.731950 0.070 Uiso 1 1 calc R U . . .
C41 C 0.88899(11) -0.1687(2) 0.9642(3) 0.0572(7) Uani 1 1 d . . . . .
H41A H 0.926179 -0.187742 0.950866 0.086 Uiso 1 1 calc R U . . .
H41B H 0.867046 -0.241274 0.963221 0.086 Uiso 1 1 calc R U . . .
H41C H 0.893280 -0.130586 1.034451 0.086 Uiso 1 1 calc R U . . .

loop_
_atom_site_aniso_label
_atom_site_aniso_U_11
_atom_site_aniso_U_22
_atom_site_aniso_U_33
_atom_site_aniso_U_23
_atom_site_aniso_U_13
_atom_site_aniso_U_12
S1 0.0223(2) 0.0303(2) 0.0361(2) 0.00864(18) 0.01035(18) 0.00111(16)
S2 0.0417(3) 0.0278(2) 0.0390(3) 0.00412(19) 0.0180(2) -0.00298(19)
S3 0.0217(2) 0.0337(3) 0.0560(3) -0.0018(2) 0.0109(2) 0.00069(18)
B1 0.0227(9) 0.0186(8) 0.0238(9) 0.0016(7) 0.0113(7) 0.0016(7)
F1 0.0248(5) 0.0293(5) 0.0286(5) 0.0033(4) 0.0087(4) -0.0055(4)
F2 0.0422(6) 0.0217(5) 0.0319(5) 0.0022(4) 0.0210(5) 0.0091(4)
O1 0.0261(7) 0.0268(7) 0.0554(9) 0.0047(6) 0.0113(6) 0.0009(5)
N1 0.0204(6) 0.0174(6) 0.0221(7) 0.0005(5) 0.0089(5) 0.0003(5)
N2 0.0239(7) 0.0189(7) 0.0230(7) 0.0017(5) 0.0106(6) 0.0005(5)
N3 0.0341(9) 0.0234(8) 0.0575(11) 0.0036(7) 0.0085(8) -0.0013(7)
C1 0.0239(8) 0.0174(7) 0.0211(8) -0.0014(6) 0.0079(6) -0.0017(6)
C2 0.0264(8) 0.0268(9) 0.0225(8) 0.0019(7) 0.0104(7) -0.0017(7)
C3 0.0236(8) 0.0236(8) 0.0254(8) -0.0002(7) 0.0125(7) -0.0014(6)
C4 0.0220(8) 0.0182(8) 0.0253(8) -0.0010(6) 0.0108(6) -0.0002(6)
C5 0.0235(8) 0.0173(8) 0.0256(8) -0.0011(6) 0.0099(6) 0.0014(6)
C6 0.0233(8) 0.0190(8) 0.0258(8) -0.0002(6) 0.0088(7) 0.0009(6)
C7 0.0277(9) 0.0244(9) 0.0267(9) 0.0015(7) 0.0072(7) 0.0037(7)
C8 0.0350(9) 0.0240(9) 0.0250(8) 0.0047(7) 0.0096(7) 0.0034(7)
C9 0.0310(9) 0.0178(8) 0.0228(8) 0.0008(6) 0.0124(7) 0.0006(6)
C10 0.0218(8) 0.0221(8) 0.0241(8) -0.0004(6) 0.0083(6) 0.0010(6)
C11 0.0254(8) 0.0192(8) 0.0284(9) 0.0014(6) 0.0102(7) 0.0002(6)
C12 0.0257(8) 0.0197(8) 0.0275(8) 0.0021(6) 0.0089(7) 0.0046(6)
C13 0.0218(8) 0.0223(8) 0.0209(7) 0.0009(6) 0.0073(6) 0.0025(6)
C14 0.0226(8) 0.0202(8) 0.0260(8) 0.0004(6) 0.0083(6) 0.0000(6)
C15 0.0236(8) 0.0196(8) 0.0274(8) 0.0012(6) 0.0081(7) 0.0028(6)
C16 0.0220(8) 0.0183(8) 0.0264(8) -0.0017(6) 0.0080(6) 0.0022(6)
C17 0.0261(9) 0.0253(9) 0.0301(9) 0.0063(7) 0.0124(7) 0.0040(7)
C18 0.0246(8) 0.0248(9) 0.0328(9) 0.0070(7) 0.0087(7) 0.0053(7)
C19 0.0235(8) 0.0185(8) 0.0337(9) -0.0002(7) 0.0107(7) 0.0008(6)
C20 0.0263(8) 0.0206(8) 0.0344(9) 0.0034(7) 0.0126(7) -0.0008(7)
C21 0.0257(8) 0.0204(8) 0.0292(9) 0.0038(7) 0.0075(7) 0.0022(6)
C22 0.0232(8) 0.0216(8) 0.0362(9) 0.0018(7) 0.0108(7) -0.0016(6)
C23 0.0192(8) 0.0253(9) 0.0368(10) -0.0016(7) 0.0088(7) -0.0003(6)
C24 0.0299(10) 0.0405(12) 0.0500(12) 0.0001(9) 0.0137(9) -0.0103(8)
C25 0.0349(11) 0.0393(11) 0.0501(12) 0.0076(9) 0.0168(9) -0.0082(9)
C26 0.0189(8) 0.0219(8) 0.0379(10) -0.0017(7) 0.0083(7) 0.0025(6)
C27 0.0228(8) 0.0297(9) 0.0368(10) -0.0014(8) 0.0038(7) 0.0015(7)
C28 0.0274(9) 0.0282(10) 0.0401(11) 0.0056(8) 0.0052(8) 0.0046(7)
C29 0.0236(8) 0.0218(9) 0.0455(11) -0.0005(8) 0.0121(8) 0.0040(7)
C30 0.0256(9) 0.0258(9) 0.0397(10) -0.0038(8) 0.0055(8) 0.0015(7)
C31 0.0251(8) 0.0252(9) 0.0358(10) 0.0008(7) 0.0060(7) 0.0040(7)
C32 0.0220(8) 0.0191(8) 0.0246(8) -0.0015(6) 0.0084(6) -0.0015(6)
C33 0.0265(9) 0.0246(9) 0.0253(8) 0.0006(7) 0.0078(7) 0.0001(7)
C34 0.0294(9) 0.0270(9) 0.0286(9) 0.0017(7) 0.0032(7) 0.0042(7)
C35 0.0233(8) 0.0278(9) 0.0357(10) -0.0010(7) 0.0054(7) 0.0031(7)
C36 0.0327(9) 0.0194(8) 0.0228(8) 0.0011(6) 0.0121(7) -0.0007(7)
C37 0.0306(9) 0.0523(11) 0.0217(8) 0.0037(8) 0.0144(7) -0.0168(8)
C38 0.0318(10) 0.0361(10) 0.0346(10) 0.0013(8) 0.0134(8) -0.0020(8)
C39 0.0364(10) 0.0321(10) 0.0333(10) -0.0002(8) 0.0174(8) -0.0090(8)
C40 0.0508(13) 0.0292(11) 0.0624(15) -0.0084(10) 0.0169(11) -0.0111(9)
C41 0.0504(14) 0.0347(12) 0.0825(19) 0.0221(12) 0.0056(13) -0.0036(10)

loop_
_atom_type_symbol
_atom_type_description
_atom_type_scat_dispersion_real
_atom_type_scat_dispersion_imag
_atom_type_scat_source
C C 0.0137 0.0067 'International Tables Vol C Tables 4.2.6.8 and 6.1.1.4'
B B 0.0070 0.0029 'International Tables Vol C Tables 4.2.6.8 and 6.1.1.4'
F F 0.0583 0.0400 'International Tables Vol C Tables 4.2.6.8 and 6.1.1.4'
N N 0.0241 0.0134 'International Tables Vol C Tables 4.2.6.8 and 6.1.1.4'
O O 0.0389 0.0241 'International Tables Vol C Tables 4.2.6.8 and 6.1.1.4'
S S 0.2925 0.4295 'International Tables Vol C Tables 4.2.6.8 and 6.1.1.4'
H H 0.0000 0.0000 'International Tables Vol C Tables 4.2.6.8 and 6.1.1.4'

loop_
_geom_angle_atom_site_label_1
_geom_angle_atom_site_label_2
_geom_angle_atom_site_label_3
_geom_angle
_geom_angle_site_symmetry_1
_geom_angle_site_symmetry_3
_geom_angle_publ_flag
C35 S1 C32 92.15(9) . . ?
C39 S2 C36 91.49(9) . . ?
C23 S3 C24 99.30(9) . . ?
F1 B1 F2 110.48(14) . . ?
F1 B1 N2 109.46(14) . . ?
F2 B1 N2 110.00(14) . . ?
F1 B1 N1 110.08(14) . . ?
F2 B1 N1 109.05(14) . . ?
N2 B1 N1 107.73(13) . . ?
C22 O1 C25 117.90(15) . . ?
C1 N1 C4 107.72(13) . . ?
C1 N1 B1 128.96(14) . . ?
C4 N1 B1 123.32(14) . . ?
C9 N2 C6 107.46(14) . . ?
C9 N2 B1 127.83(14) . . ?
C6 N2 B1 124.58(13) . . ?
C29 N3 C41 119.75(18) . . ?
C29 N3 C40 118.52(19) . . ?
C41 N3 C40 116.75(19) . . ?
N1 C1 C2 108.77(15) . . ?
N1 C1 C32 129.26(15) . . ?
C2 C1 C32 121.94(15) . . ?
C3 C2 C1 107.61(15) . . ?
C3 C2 H2 126.2 . . ?
C1 C2 H2 126.2 . . ?
C2 C3 C4 107.64(15) . . ?
C2 C3 H3 126.2 . . ?
C4 C3 H3 126.2 . . ?
N1 C4 C5 122.36(14) . . ?
N1 C4 C3 108.25(14) . . ?
C5 C4 C3 129.29(15) . . ?
C4 C5 C6 120.10(15) . . ?
C4 C5 C10 119.50(14) . . ?
C6 C5 C10 120.39(15) . . ?
N2 C6 C5 120.92(15) . . ?
N2 C6 C7 108.59(15) . . ?
C5 C6 C7 130.43(16) . . ?
C8 C7 C6 107.11(16) . . ?
C8 C7 H7 126.4 . . ?
C6 C7 H7 126.4 . . ?
C7 C8 C9 107.94(16) . . ?
C7 C8 H8 126.0 . . ?
C9 C8 H8 126.0 . . ?
N2 C9 C8 108.87(15) . . ?
N2 C9 C36 125.77(16) . . ?
C8 C9 C36 125.35(16) . . ?
C11 C10 C15 118.58(15) . . ?
C11 C10 C5 120.92(15) . . ?
C15 C10 C5 120.51(15) . . ?
C12 C11 C10 120.55(16) . . ?
C12 C11 H11 119.7 . . ?
C10 C11 H11 119.7 . . ?
C11 C12 C13 121.02(15) . . ?
C11 C12 H12 119.5 . . ?
C13 C12 H12 119.5 . . ?
C12 C13 C14 118.44(15) . . ?
C12 C13 C16 120.13(15) . . ?
C14 C13 C16 121.41(15) . . ?
C15 C14 C13 120.69(16) . . ?
C15 C14 H14 119.7 . . ?
C13 C14 H14 119.7 . . ?
C14 C15 C10 120.69(15) . . ?
C14 C15 H15 119.7 . . ?
C10 C15 H15 119.7 . . ?
C21 C16 C17 117.94(16) . . ?
C21 C16 C13 122.23(15) . . ?
C17 C16 C13 119.83(15) . . ?
C18 C17 C16 121.46(16) . . ?
C18 C17 H17 119.3 . . ?
C16 C17 H17 119.3 . . ?
C17 C18 C19 120.85(17) . . ?
C17 C18 H18 119.6 . . ?
C19 C18 H18 119.6 . . ?
C20 C19 C18 117.68(16) . . ?
C20 C19 C22 120.18(16) . . ?
C18 C19 C22 122.11(16) . . ?
C21 C20 C19 121.20(16) . . ?
C21 C20 H20 119.4 . . ?
C19 C20 H20 119.4 . . ?
C16 C21 C20 120.81(16) . . ?
C16 C21 H21 119.6 . . ?
C20 C21 H21 119.6 . . ?
C23 C22 O1 124.63(16) . . ?
C23 C22 C19 125.78(16) . . ?
O1 C22 C19 109.58(14) . . ?
C22 C23 C26 124.32(16) . . ?
C22 C23 S3 123.47(14) . . ?
C26 C23 S3 112.20(12) . . ?
C25 C24 S3 109.34(15) . . ?
C25 C24 H24A 109.8 . . ?
S3 C24 H24A 109.8 . . ?
C25 C24 H24B 109.8 . . ?
S3 C24 H24B 109.8 . . ?
H24A C24 H24B 108.3 . . ?
O1 C25 C24 112.47(17) . . ?
O1 C25 H25A 109.1 . . ?
C24 C25 H25A 109.1 . . ?
O1 C25 H25B 109.1 . . ?
C24 C25 H25B 109.1 . . ?
H25A C25 H25B 107.8 . . ?
C31 C26 C27 116.76(17) . . ?
C31 C26 C23 120.95(17) . . ?
C27 C26 C23 122.27(17) . . ?
C28 C27 C26 121.88(18) . . ?
C28 C27 H27 119.1 . . ?
C26 C27 H27 119.1 . . ?
C27 C28 C29 121.25(18) . . ?
C27 C28 H28 119.4 . . ?
C29 C28 H28 119.4 . . ?
N3 C29 C30 121.35(18) . . ?
N3 C29 C28 121.83(18) . . ?
C30 C29 C28 116.80(17) . . ?
C31 C30 C29 121.05(18) . . ?
C31 C30 H30 119.5 . . ?
C29 C30 H30 119.5 . . ?
C30 C31 C26 122.20(18) . . ?
C30 C31 H31 118.9 . . ?
C26 C31 H31 118.9 . . ?
C33 C32 C1 122.03(15) . . ?
C33 C32 S1 109.81(13) . . ?
C1 C32 S1 128.15(13) . . ?
C32 C33 C34 113.22(16) . . ?
C32 C33 H33 123.4 . . ?
C34 C33 H33 123.4 . . ?
C35 C34 C33 112.74(16) . . ?
C35 C34 H34 123.6 . . ?
C33 C34 H34 123.6 . . ?
C34 C35 S1 112.08(14) . . ?
C34 C35 H35 124.0 . . ?
S1 C35 H35 124.0 . . ?
C37 C36 C9 130.76(16) . . ?
C37 C36 S2 112.71(13) . . ?
C9 C36 S2 116.44(13) . . ?
C36 C37 C38 107.59(18) . . ?
C36 C37 H37 126.2 . . ?
C38 C37 H37 126.2 . . ?
C39 C38 C37 115.13(19) . . ?
C39 C38 H38 122.4 . . ?
C37 C38 H38 122.4 . . ?
C38 C39 S2 113.04(14) . . ?
C38 C39 H39 123.5 . . ?
S2 C39 H39 123.5 . . ?
N3 C40 H40A 109.5 . . ?
N3 C40 H40B 109.5 . . ?
H40A C40 H40B 109.5 . . ?
N3 C40 H40C 109.5 . . ?
H40A C40 H40C 109.5 . . ?
H40B C40 H40C 109.5 . . ?
N3 C41 H41A 109.5 . . ?
N3 C41 H41B 109.5 . . ?
H41A C41 H41B 109.5 . . ?
N3 C41 H41C 109.5 . . ?
H41A C41 H41C 109.5 . . ?
H41B C41 H41C 109.5 . . ?

loop_
_geom_bond_atom_site_label_1
_geom_bond_atom_site_label_2
_geom_bond_distance
_geom_bond_site_symmetry_2
_geom_bond_publ_flag
S1 C35 1.7059(19) . ?
S1 C32 1.7319(17) . ?
S2 C39 1.701(2) . ?
S2 C36 1.7282(18) . ?
S3 C23 1.7680(18) . ?
S3 C24 1.791(2) . ?
B1 F1 1.380(2) . ?
B1 F2 1.390(2) . ?
B1 N2 1.553(2) . ?
B1 N1 1.557(2) . ?
O1 C22 1.410(2) . ?
O1 C25 1.410(2) . ?
N1 C1 1.359(2) . ?
N1 C4 1.395(2) . ?
N2 C9 1.364(2) . ?
N2 C6 1.392(2) . ?
N3 C29 1.384(2) . ?
N3 C41 1.442(3) . ?
N3 C40 1.451(3) . ?
C1 C2 1.422(2) . ?
C1 C32 1.448(2) . ?
C2 C3 1.367(3) . ?
C2 H2 0.9500 . ?
C3 C4 1.410(2) . ?
C3 H3 0.9500 . ?
C4 C5 1.396(2) . ?
C5 C6 1.405(2) . ?
C5 C10 1.480(2) . ?
C6 C7 1.408(2) . ?
C7 C8 1.373(3) . ?
C7 H7 0.9500 . ?
C8 C9 1.410(3) . ?
C8 H8 0.9500 . ?
C9 C36 1.453(2) . ?
C10 C11 1.398(2) . ?
C10 C15 1.401(2) . ?
C11 C12 1.386(2) . ?
C11 H11 0.9500 . ?
C12 C13 1.398(2) . ?
C12 H12 0.9500 . ?
C13 C14 1.399(2) . ?
C13 C16 1.480(2) . ?
C14 C15 1.388(2) . ?
C14 H14 0.9500 . ?
C15 H15 0.9500 . ?
C16 C21 1.389(2) . ?
C16 C17 1.398(2) . ?
C17 C18 1.377(2) . ?
C17 H17 0.9500 . ?
C18 C19 1.402(2) . ?
C18 H18 0.9500 . ?
C19 C20 1.395(3) . ?
C19 C22 1.480(2) . ?
C20 C21 1.392(2) . ?
C20 H20 0.9500 . ?
C21 H21 0.9500 . ?
C22 C23 1.351(3) . ?
C23 C26 1.479(2) . ?
C24 C25 1.512(3) . ?
C24 H24A 0.9900 . ?
C24 H24B 0.9900 . ?
C25 H25A 0.9900 . ?
C25 H25B 0.9900 . ?
C26 C31 1.392(3) . ?
C26 C27 1.396(3) . ?
C27 C28 1.383(3) . ?
C27 H27 0.9500 . ?
C28 C29 1.407(3) . ?
C28 H28 0.9500 . ?
C29 C30 1.404(3) . ?
C30 C31 1.384(3) . ?
C30 H30 0.9500 . ?
C31 H31 0.9500 . ?
C32 C33 1.388(2) . ?
C33 C34 1.403(2) . ?
C33 H33 0.9500 . ?
C34 C35 1.361(3) . ?
C34 H34 0.9500 . ?
C35 H35 0.9500 . ?
C36 C37 1.438(3) . ?
C37 C38 1.444(2) . ?
C37 H37 0.9500 . ?
C38 C39 1.349(3) . ?
C38 H38 0.9500 . ?
C39 H39 0.9500 . ?
C40 H40A 0.9800 . ?
C40 H40B 0.9800 . ?
C40 H40C 0.9800 . ?
C41 H41A 0.9800 . ?
C41 H41B 0.9800 . ?
C41 H41C 0.9800 . ?

loop_
_geom_torsion_atom_site_label_1
_geom_torsion_atom_site_label_2
_geom_torsion_atom_site_label_3
_geom_torsion_atom_site_label_4
_geom_torsion
_geom_torsion_site_symmetry_1
_geom_torsion_site_symmetry_2
_geom_torsion_site_symmetry_3
_geom_torsion_site_symmetry_4
_geom_torsion_publ_flag
F1 B1 N1 C1 51.7(2) . . . . ?
F2 B1 N1 C1 -69.6(2) . . . . ?
N2 B1 N1 C1 171.04(15) . . . . ?
F1 B1 N1 C4 -128.19(16) . . . . ?
F2 B1 N1 C4 110.46(17) . . . . ?
N2 B1 N1 C4 -8.9(2) . . . . ?
F1 B1 N2 C9 -53.3(2) . . . . ?
F2 B1 N2 C9 68.3(2) . . . . ?
N1 B1 N2 C9 -172.95(15) . . . . ?
F1 B1 N2 C6 131.34(16) . . . . ?
F2 B1 N2 C6 -107.09(17) . . . . ?
N1 B1 N2 C6 11.7(2) . . . . ?
C4 N1 C1 C2 1.29(18) . . . . ?
B1 N1 C1 C2 -178.65(15) . . . . ?
C4 N1 C1 C32 -176.52(16) . . . . ?
B1 N1 C1 C32 3.5(3) . . . . ?
N1 C1 C2 C3 -1.22(19) . . . . ?
C32 C1 C2 C3 176.78(15) . . . . ?
C1 C2 C3 C4 0.6(2) . . . . ?
C1 N1 C4 C5 -177.59(15) . . . . ?
B1 N1 C4 C5 2.4(2) . . . . ?
C1 N1 C4 C3 -0.90(18) . . . . ?
B1 N1 C4 C3 179.05(14) . . . . ?
C2 C3 C4 N1 0.14(19) . . . . ?
C2 C3 C4 C5 176.52(17) . . . . ?
N1 C4 C5 C6 3.3(2) . . . . ?
C3 C4 C5 C6 -172.66(17) . . . . ?
N1 C4 C5 C10 -178.08(15) . . . . ?
C3 C4 C5 C10 6.0(3) . . . . ?
C9 N2 C6 C5 176.05(15) . . . . ?
B1 N2 C6 C5 -7.8(2) . . . . ?
C9 N2 C6 C7 -1.37(19) . . . . ?
B1 N2 C6 C7 174.82(15) . . . . ?
C4 C5 C6 N2 -0.6(2) . . . . ?
C10 C5 C6 N2 -179.28(15) . . . . ?
C4 C5 C6 C7 176.14(17) . . . . ?
C10 C5 C6 C7 -2.5(3) . . . . ?
N2 C6 C7 C8 1.8(2) . . . . ?
C5 C6 C7 C8 -175.25(18) . . . . ?
C6 C7 C8 C9 -1.6(2) . . . . ?
C6 N2 C9 C8 0.38(19) . . . . ?
B1 N2 C9 C8 -175.64(16) . . . . ?
C6 N2 C9 C36 -178.51(16) . . . . ?
B1 N2 C9 C36 5.5(3) . . . . ?
C7 C8 C9 N2 0.8(2) . . . . ?
C7 C8 C9 C36 179.66(16) . . . . ?
C4 C5 C10 C11 -128.74(18) . . . . ?
C6 C5 C10 C11 49.9(2) . . . . ?
C4 C5 C10 C15 51.0(2) . . . . ?
C6 C5 C10 C15 -130.32(18) . . . . ?
C15 C10 C11 C12 1.4(3) . . . . ?
C5 C10 C11 C12 -178.80(16) . . . . ?
C10 C11 C12 C13 0.0(3) . . . . ?
C11 C12 C13 C14 -1.6(3) . . . . ?
C11 C12 C13 C16 177.16(16) . . . . ?
C12 C13 C14 C15 1.8(3) . . . . ?
C16 C13 C14 C15 -176.94(16) . . . . ?
C13 C14 C15 C10 -0.4(3) . . . . ?
C11 C10 C15 C14 -1.2(3) . . . . ?
C5 C10 C15 C14 179.00(16) . . . . ?
C12 C13 C16 C21 143.54(17) . . . . ?
C14 C13 C16 C21 -37.8(2) . . . . ?
C12 C13 C16 C17 -37.1(2) . . . . ?
C14 C13 C16 C17 141.63(17) . . . . ?
C21 C16 C17 C18 -0.4(3) . . . . ?
C13 C16 C17 C18 -179.78(17) . . . . ?
C16 C17 C18 C19 -1.9(3) . . . . ?
C17 C18 C19 C20 2.8(3) . . . . ?
C17 C18 C19 C22 -179.09(17) . . . . ?
C18 C19 C20 C21 -1.5(3) . . . . ?
C22 C19 C20 C21 -179.66(17) . . . . ?
C17 C16 C21 C20 1.6(3) . . . . ?
C13 C16 C21 C20 -178.94(16) . . . . ?
C19 C20 C21 C16 -0.7(3) . . . . ?
C25 O1 C22 C23 11.7(3) . . . . ?
C25 O1 C22 C19 -169.11(17) . . . . ?
C20 C19 C22 C23 -146.8(2) . . . . ?
C18 C19 C22 C23 35.1(3) . . . . ?
C20 C19 C22 O1 34.0(2) . . . . ?
C18 C19 C22 O1 -144.06(17) . . . . ?
O1 C22 C23 C26 -172.17(17) . . . . ?
C19 C22 C23 C26 8.7(3) . . . . ?
O1 C22 C23 S3 6.7(3) . . . . ?
C19 C22 C23 S3 -172.41(15) . . . . ?
C24 S3 C23 C22 10.4(2) . . . . ?
C24 S3 C23 C26 -170.59(15) . . . . ?
C23 S3 C24 C25 -43.69(17) . . . . ?
C22 O1 C25 C24 -51.3(3) . . . . ?
S3 C24 C25 O1 68.1(2) . . . . ?
C22 C23 C26 C31 52.7(3) . . . . ?
S3 C23 C26 C31 -126.23(16) . . . . ?
C22 C23 C26 C27 -129.0(2) . . . . ?
S3 C23 C26 C27 52.0(2) . . . . ?
C31 C26 C27 C28 -1.5(3) . . . . ?
C23 C26 C27 C28 -179.83(17) . . . . ?
C26 C27 C28 C29 -0.7(3) . . . . ?
C41 N3 C29 C30 165.0(2) . . . . ?
C40 N3 C29 C30 10.8(3) . . . . ?
C41 N3 C29 C28 -16.2(3) . . . . ?
C40 N3 C29 C28 -170.43(19) . . . . ?
C27 C28 C29 N3 -176.84(18) . . . . ?
C27 C28 C29 C30 2.0(3) . . . . ?
N3 C29 C30 C31 177.85(18) . . . . ?
C28 C29 C30 C31 -1.0(3) . . . . ?
C29 C30 C31 C26 -1.3(3) . . . . ?
C27 C26 C31 C30 2.6(3) . . . . ?
C23 C26 C31 C30 -179.12(17) . . . . ?
N1 C1 C32 C33 163.85(17) . . . . ?
C2 C1 C32 C33 -13.7(3) . . . . ?
N1 C1 C32 S1 -17.4(3) . . . . ?
C2 C1 C32 S1 165.08(14) . . . . ?
C35 S1 C32 C33 0.81(14) . . . . ?
C35 S1 C32 C1 -178.09(16) . . . . ?
C1 C32 C33 C34 178.20(16) . . . . ?
S1 C32 C33 C34 -0.78(19) . . . . ?
C32 C33 C34 C35 0.3(2) . . . . ?
C33 C34 C35 S1 0.3(2) . . . . ?
C32 S1 C35 C34 -0.65(15) . . . . ?
N2 C9 C36 C37 -34.3(3) . . . . ?
C8 C9 C36 C37 147.0(2) . . . . ?
N2 C9 C36 S2 149.36(15) . . . . ?
C8 C9 C36 S2 -29.4(2) . . . . ?
C39 S2 C36 C37 1.86(15) . . . . ?
C39 S2 C36 C9 178.86(14) . . . . ?
C9 C36 C37 C38 -178.58(18) . . . . ?
S2 C36 C37 C38 -2.1(2) . . . . ?
C36 C37 C38 C39 1.4(2) . . . . ?
C37 C38 C39 S2 0.0(2) . . . . ?
C36 S2 C39 C38 -1.03(17) . . . . ?
